data_1502367
loop_
_publ_author_name
'Lubriks, Dmitrijs'
'Sokolovs, Igors'
'Suna, Edgars'

_publ_section_title
;
 Iodonium salts are key intermediates in Pd-catalyzed acetoxylation of
 pyrroles.
;
_journal_issue 16
_journal_name_full 'Organic letters'
_journal_page_first 4324
_journal_page_last 4327
_journal_paper_doi 10.1021/ol201665c
_journal_volume 13
_journal_year 2011
_chemical_compound_source 'Local laboratory'
_chemical_formula_moiety 'C21 H20 Br I N O2, C2 H3 O2'
_chemical_formula_sum 'C23 H23 Br I N O4'
_chemical_formula_weight 584.253
_chemical_name_systematic
;
 ?
;
_space_group_IT_number 2
_symmetry_cell_setting triclinic
_symmetry_space_group_name_Hall '-P 1'
_symmetry_space_group_name_H-M 'P -1'
_atom_sites_solution_hydrogens mixed
_atom_sites_solution_primary direct
_atom_sites_solution_secondary difmap
_audit_creation_method maXus
_cell_angle_alpha 70.5552(12)
_cell_angle_beta 70.5023(10)
_cell_angle_gamma 89.8715(14)
_cell_formula_units_Z 2
_cell_length_a 8.7653(2)
_cell_length_b 11.1641(2)
_cell_length_c 12.7663(3)
_cell_measurement_reflns_used 10598
_cell_measurement_temperature 173
_cell_measurement_theta_max 27.5
_cell_measurement_theta_min 0.9
_cell_volume 1102.10(4)
_computing_cell_refinement 'HKL Scalepack (Otwinowski & Minor 1997)'
_computing_data_collection KappaCCD
_computing_data_reduction 'Denzo and Scalepak (Otwinowski & Minor, 1997)'
_computing_molecular_graphics 'Ortep (Johnson, 1976)'
_computing_publication_material 'maXus(Mackay et al., 1999)'
_computing_structure_refinement 'maXus(Mackay et al., 1999)'
_computing_structure_solution 'SIR97(Cascarano al.,Acta Cryst.,1996,A52,C-79)'
_diffrn_ambient_temperature 173(2)
_diffrn_measured_fraction_theta_full 0.96
_diffrn_measured_fraction_theta_max 0.96
_diffrn_measurement_device_type 'Bruker-Nonius KappaCCD'
_diffrn_measurement_method '\f and \w scan'
_diffrn_orient_matrix_type X=UH
_diffrn_orient_matrix_UB_11 -0.00392
_diffrn_orient_matrix_UB_12 0.05991
_diffrn_orient_matrix_UB_13 -0.10614
_diffrn_orient_matrix_UB_21 0.05092
_diffrn_orient_matrix_UB_22 0.07618
_diffrn_orient_matrix_UB_23 0.02765
_diffrn_orient_matrix_UB_31 0.05195
_diffrn_orient_matrix_UB_32 -0.07172
_diffrn_orient_matrix_UB_33 -0.00637
_diffrn_radiation_source 'fine-focus sealed tube'
_diffrn_radiation_type ' MoK\a'
_diffrn_radiation_wavelength_id all
_diffrn_reflns_av_R_equivalents 0.021
_diffrn_reflns_limit_h_max 11
_diffrn_reflns_limit_h_min -11
_diffrn_reflns_limit_k_max 14
_diffrn_reflns_limit_k_min -14
_diffrn_reflns_limit_l_max 15
_diffrn_reflns_limit_l_min -16
_diffrn_reflns_number 7641
_diffrn_reflns_theta_full 28.5
_diffrn_reflns_theta_max 28.5
_diffrn_reflns_theta_min 2.1
_exptl_absorpt_coefficient_mu 3.30
_exptl_absorpt_correction_type none
_exptl_crystal_colour Colourless
_exptl_crystal_density_diffrn 1.761
_exptl_crystal_density_method 'not measured'
_exptl_crystal_description Prism
_exptl_crystal_F_000 576
_exptl_crystal_size_max 0.17
_exptl_crystal_size_mid 0.15
_exptl_crystal_size_min 0.14
_refine_diff_density_max 0.88
_refine_diff_density_min -0.98
_refine_diff_density_rms 0.32
_refine_ls_extinction_method none
_refine_ls_goodness_of_fit_all 1.183
_refine_ls_goodness_of_fit_gt 0.921
_refine_ls_goodness_of_fit_ref 0.920
_refine_ls_hydrogen_treatment constr
_refine_ls_matrix_type full
_refine_ls_number_constraints 23
_refine_ls_number_parameters 271
_refine_ls_number_reflns 4706
_refine_ls_number_restraints 0
_refine_ls_R_factor_all 0.034
_refine_ls_R_factor_gt 0.026
_refine_ls_shift/su_max 0.018
_refine_ls_shift/su_mean 0.004
_refine_ls_structure_factor_coef F^2^
_refine_ls_weighting_details ' w = 1 / ( s^2^(Fo^2^) + 0.10000 * Fo^2^)'
_refine_ls_weighting_scheme sigma
_refine_ls_wR_factor_all 0.141
_refine_ls_wR_factor_gt 0.082
_refine_ls_wR_factor_ref 0.082
_reflns_d_resolution_high 0.62
_reflns_d_resolution_low 2.18
_reflns_limit_h_max 11
_reflns_limit_h_min 0
_reflns_limit_k_max 14
_reflns_limit_k_min -14
_reflns_limit_l_max 16
_reflns_limit_l_min -15
_reflns_number_gt 4707
_reflns_number_total 5347
_reflns_threshold_expression 'I> 3.00 sigma(I)'
_cod_data_source_file ol201665c_si_001.cif
_cod_data_source_block DLG166
_cod_depositor_comments
;
The following automatic conversions were performed:

'_symmetry_cell_setting' value 'Triclinic' changed to 'triclinic'
according to /home/saulius/struct/CIF-dictionaries/cif_core.dic
dictionary named 'cif_core.dic' version 2.4.1 from 2010-06-29.

Automatic conversion script
Id: cif_fix_values 1715 2011-07-08 13:25:40Z adriana 

The following automatic conversions were performed:

'_atom_sites_solution_hydrogens' value 'geom, diff' was changed to
'mixed'.

Automatic conversion script
Id: cif_fix_values 6452 2018-10-05 10:23:21Z andrius 
;
_cod_original_sg_symbol_H-M 'P -1          '
_cod_original_formula_sum 'C23 H23 Br I N O4 '
_cod_database_code 1502367

loop_
_symmetry_equiv_pos_as_xyz
+X,+Y,+Z
-X,-Y,-Z

loop_
_atom_site_label
_atom_site_fract_x
_atom_site_fract_y
_atom_site_fract_z
_atom_site_U_iso_or_equiv
_atom_site_occupancy
_atom_site_adp_type
I15 0.409495(17) 0.691370(14) 0.400312(12) 0.02400(8) 1.00 Uij
Br13 0.99981(3) 0.98518(3) -0.21857(3) 0.04331(15) 1.00 Uij
O24 0.0661(2) 0.6784(2) 0.37317(17) 0.0362(9) 1.00 Uij
N1 0.5031(2) 0.8255(2) 0.02994(18) 0.0248(9) 1.00 Uij
C3 0.4103(3) 0.7499(2) 0.2265(2) 0.0239(10) 1.00 Uij
O23 -0.0009(2) 0.6936(2) 0.21566(19) 0.0428(11) 1.00 Uij
C5 0.3374(3) 0.7908(2) 0.0650(2) 0.0234(11) 1.00 Uij
C18 0.5152(3) 1.0876(3) 0.3555(2) 0.0319(13) 1.00 Uij
C2 0.5487(3) 0.7994(2) 0.1282(2) 0.0246(10) 1.00 Uij
C8 0.8949(3) 0.8230(3) -0.1932(2) 0.0326(12) 1.00 Uij
C6 0.6178(3) 0.8848(2) -0.0923(2) 0.0269(11) 1.00 Uij
C22 0.1020(3) 0.7031(2) 0.2569(2) 0.0287(11) 1.00 Uij
C12 0.6589(3) 0.6713(3) -0.1184(3) 0.0383(14) 1.00 Uij
C7 0.7266(3) 0.7926(3) -0.1343(2) 0.0274(11) 1.00 Uij
C26 0.2516(3) 0.8029(3) -0.0209(3) 0.0344(14) 1.00 Uij
C16 0.3867(3) 0.8792(2) 0.4008(2) 0.0254(11) 1.00 Uij
C14 0.7224(3) 0.8241(3) 0.1160(2) 0.0341(13) 1.00 Uij
C17 0.5270(3) 0.9633(3) 0.3576(2) 0.0310(12) 1.00 Uij
C4 0.2759(3) 0.7440(2) 0.1875(2) 0.0255(11) 1.00 Uij
C21 0.2352(3) 0.9157(3) 0.4438(3) 0.0334(14) 1.00 Uij
C20 0.2249(3) 1.0413(3) 0.4409(3) 0.0376(15) 1.00 Uij
C25 -0.1053(3) 0.6402(3) 0.4463(3) 0.0453(15) 1.00 Uij
C19 0.3639(4) 1.1265(3) 0.3972(2) 0.0335(13) 1.00 Uij
C9 0.9914(4) 0.7394(3) -0.2364(3) 0.0417(16) 1.00 Uij
C10 0.9204(4) 0.6213(4) -0.2202(3) 0.0501(19) 1.00 Uij
C11 0.7543(4) 0.5873(3) -0.1620(3) 0.0459(17) 1.00 Uij
O1' 0.3412(3) 0.6596(2) 0.62234(17) 0.0357(10) 1.00 Uij
O2' 0.5422(3) 0.5386(2) 0.62428(19) 0.0394(10) 1.00 Uij
C1' 0.4133(3) 0.5758(2) 0.6742(2) 0.0249(11) 1.00 Uij
C2' 0.3352(4) 0.5190(3) 0.8086(3) 0.0440(17) 1.00 Uij
H9 1.111639 0.768683 -0.284135 0.044366 1.00 Uiso
H11 0.697627 0.504744 -0.147897 0.049431 1.00 Uiso
H19 0.340736 1.211848 0.402856 0.039207 1.00 Uiso
H25A -0.119315 0.623775 0.527956 0.043778 1.00 Uiso
H25B -0.143104 0.564078 0.438510 0.043778 1.00 Uiso
H25C -0.166787 0.707867 0.420523 0.043778 1.00 Uiso
H20 0.111902 1.060686 0.477694 0.043142 1.00 Uiso
H2'A 0.402012 0.453833 0.845926 0.047650 1.00 Uiso
H12 0.539187 0.642497 -0.074289 0.038782 1.00 Uiso
H2'B 0.326419 0.586026 0.840948 0.047650 1.00 Uiso
H2'C 0.228541 0.476042 0.830217 0.047650 1.00 Uiso
H14A 0.799599 0.778037 0.069092 0.035346 1.00 Uiso
H14B 0.759252 0.913831 0.075100 0.035346 1.00 Uiso
H14C 0.730808 0.798357 0.193346 0.035346 1.00 Uiso
H18 0.611963 1.146853 0.325876 0.036784 1.00 Uiso
H17 0.632339 0.936385 0.329051 0.032682 1.00 Uiso
H6A 0.546080 0.920824 -0.141813 0.028766 1.00 Uiso
H6B 0.683721 0.955343 -0.095377 0.028766 1.00 Uiso
H21 0.139777 0.854749 0.474734 0.038972 1.00 Uiso
H26A 0.197936 0.713458 0.004034 0.054924 1.00 Uiso
H26B 0.174062 0.863176 -0.013280 0.054924 1.00 Uiso
H26C 0.323406 0.830113 -0.100383 0.054924 1.00 Uiso
H10 0.986249 0.562669 -0.249695 0.054574 1.00 Uiso

loop_
_atom_site_aniso_label
_atom_site_aniso_U_11
_atom_site_aniso_U_22
_atom_site_aniso_U_33
_atom_site_aniso_U_12
_atom_site_aniso_U_13
_atom_site_aniso_U_23
I15 0.02174(10) 0.02209(10) 0.02093(10) 0.00449(7) -.00619(7) -.00611(7)
Br13 0.02751(16) 0.03877(18) 0.04774(19) -.00287(13) -.00703(13) -.01056(15)
O24 0.0191(8) 0.0485(12) 0.0271(9) 0.0004(8) -.0010(7) -.0079(9)
N1 0.0214(9) 0.0242(10) 0.0212(10) 0.0031(8) -.0044(8) -.0074(8)
C3 0.0234(11) 0.0222(11) 0.0195(10) 0.0048(9) -.0056(9) -.0075(9)
O23 0.0260(10) 0.0603(15) 0.0417(11) -.0029(9) -.0135(9) -.0156(11)
C5 0.0216(11) 0.0239(12) 0.0274(12) 0.0046(9) -.0090(9) -.0105(10)
C18 0.0363(14) 0.0293(14) 0.0294(13) -.0046(11) -.0089(11) -.0110(11)
C2 0.0190(10) 0.0232(12) 0.0250(11) 0.0023(9) -.0066(9) -.0092(10)
C8 0.0291(13) 0.0311(14) 0.0272(12) 0.0044(11) -.0058(10) -.0088(11)
C6 0.0259(12) 0.0236(12) 0.0221(11) 0.0046(10) -.0050(9) -.0052(10)
C22 0.0237(12) 0.0228(12) 0.0305(12) 0.0048(10) -.0074(10) -.0078(10)
C12 0.0333(14) 0.0324(15) 0.0362(15) 0.0016(12) -.0054(12) -.0117(13)
C7 0.0260(12) 0.0285(13) 0.0199(11) 0.0047(10) -.0057(9) -.0086(10)
C26 0.0296(13) 0.0467(17) 0.0306(13) 0.0065(12) -.0144(11) -.0136(13)
C16 0.0253(12) 0.0236(12) 0.0210(11) 0.0047(9) -.0084(9) -.0083(10)
C14 0.0208(11) 0.0396(15) 0.0312(13) -.0006(11) -.0071(10) -.0098(12)
C17 0.0268(12) 0.0312(14) 0.0259(12) 0.0018(10) -.0049(10) -.0110(11)
C4 0.0194(11) 0.0242(12) 0.0265(12) 0.0036(9) -.0073(9) -.0107(10)
C21 0.0241(12) 0.0327(15) 0.0458(16) 0.0039(11) -.0122(12) -.0165(13)
C20 0.0294(14) 0.0350(16) 0.0499(17) 0.0101(12) -.0126(13) -.0198(14)
C25 0.0223(13) 0.0519(19) 0.0412(16) -.0009(13) 0.0035(12) -.0075(15)
C19 0.0452(16) 0.0254(13) 0.0307(13) 0.0030(11) -.0153(12) -.0107(11)
C9 0.0287(14) 0.052(2) 0.0393(16) 0.0137(14) -.0037(12) -.0170(15)
C10 0.055(2) 0.0461(19) 0.0469(18) 0.0203(16) -.0086(16) -.0251(17)
C11 0.0485(18) 0.0346(17) 0.0511(19) 0.0031(14) -.0064(15) -.0208(15)
O1' 0.0419(11) 0.0360(11) 0.0278(9) 0.0137(9) -.0104(8) -.0109(9)
O2' 0.0349(10) 0.0315(11) 0.0380(11) 0.0092(9) -.0048(9) -.0113(9)
C1' 0.0335(13) 0.0177(11) 0.0263(12) 0.0032(10) -.0136(10) -.0078(10)
C2' 0.0511(19) 0.0448(18) 0.0309(15) 0.0120(15) -.0115(13) -.0095(14)

loop_
_atom_type_symbol
_atom_type_description
_atom_type_scat_dispersion_real
_atom_type_scat_dispersion_imag
_atom_type_scat_source
'C ' 'C ' 0.0033 0.0016 'Waasmaier & Kirfel, 1995'
'H ' 'H ' 0.0000 0.0000 'Waasmaier & Kirfel, 1995'
Br Br -0.2901 2.4595 'Waasmaier & Kirfel, 1995'
'I ' 'I ' -0.4742 1.8119 'Waasmaier & Kirfel, 1995'
'N ' 'N ' 0.0061 0.0033 'Waasmaier & Kirfel, 1995'
'O ' 'O ' 0.0106 0.0060 'Waasmaier & Kirfel, 1995'

loop_
_diffrn_radiation_wavelength
0.71073

loop_
_geom_angle_atom_site_label_1
_geom_angle_atom_site_label_2
_geom_angle_atom_site_label_3
_geom_angle
C22 O24 C25 115.5(2)
C5 N1 C2 110.2(2)
C5 N1 C6 126.6(2)
C2 N1 C6 123.2(2)
C2 C3 C4 108.2(2)
N1 C5 C26 123.1(2)
N1 C5 C4 107.4(2)
C26 C5 C4 129.5(2)
C17 C18 C19 120.0(2)
N1 C2 C3 107.1(2)
N1 C2 C14 121.5(2)
C3 C2 C14 131.3(2)
C7 C8 C9 122.2(2)
N1 C6 C7 112.6(2)
O24 C22 O23 122.3(2)
O24 C22 C4 113.0(2)
O23 C22 C4 124.8(2)
C7 C12 C11 121.4(2)
C8 C7 C6 123.1(2)
C8 C7 C12 116.7(2)
C6 C7 C12 120.1(2)
C17 C16 C21 121.4(2)
C18 C17 C16 119.4(2)
C3 C4 C5 107.1(2)
C3 C4 C22 129.9(2)
C5 C4 C22 123.0(2)
C16 C21 C20 118.6(2)
C21 C20 C19 120.6(2)
C18 C19 C20 119.9(2)
C8 C9 C10 119.4(2)
C9 C10 C11 120.2(2)
C12 C11 C10 120.0(3)
O1' C1' O2' 125.1(2)
O1' C1' C2' 115.9(2)
O2' C1' C2' 118.9(2)
C17 C18 H18 120.2
C19 C18 H18 119.8
N1 C6 H6A 104.9
N1 C6 H6B 107.9
C7 C6 H6A 113.4
C7 C6 H6B 109.4
H6A C6 H6B 108.2
C7 C12 H12 120.6
C11 C12 H12 117.9
C5 C26 H26A 103.2
C5 C26 H26B 109.4
C5 C26 H26C 112.9
H26A C26 H26B 112.5
H26A C26 H26C 110.3
H26B C26 H26C 108.6
C2 C14 H14A 114.0
C2 C14 H14B 109.1
C2 C14 H14C 109.6
H14A C14 H14B 106.5
H14A C14 H14C 108.0
H14B C14 H14C 109.5
C18 C17 H17 119.8
C16 C17 H17 120.8
C16 C21 H21 119.6
C20 C21 H21 121.8
C21 C20 H20 114.8
C19 C20 H20 124.4
O24 C25 H25A 109.7
O24 C25 H25B 109.6
O24 C25 H25C 109.1
H25A C25 H25B 109.5
H25A C25 H25C 109.5
H25B C25 H25C 109.5
C18 C19 H19 127.1
C20 C19 H19 112.9
C8 C9 H9 119.1
C10 C9 H9 121.3
C9 C10 H10 120.1
C11 C10 H10 119.7
C12 C11 H11 116.4
C10 C11 H11 123.6
C1' C2' H2'A 112.2
C1' C2' H2'B 109.5
C1' C2' H2'C 109.6
H2'A C2' H2'B 108.0
H2'A C2' H2'C 108.0
H2'B C2' H2'C 109.5

loop_
_geom_bond_atom_site_label_1
_geom_bond_atom_site_label_2
_geom_bond_distance
O24 C22 1.340(3)
O24 C25 1.453(3)
N1 C5 1.383(3)
N1 C2 1.381(3)
N1 C6 1.467(3)
C3 C2 1.370(3)
C3 C4 1.434(3)
O23 C22 1.207(3)
C5 C26 1.496(3)
C5 C4 1.379(3)
C18 C17 1.384(3)
C18 C19 1.382(4)
C2 C14 1.494(3)
C8 C7 1.396(3)
C8 C9 1.385(4)
C6 C7 1.509(3)
C22 C4 1.466(3)
C12 C7 1.403(3)
C12 C11 1.386(4)
C16 C17 1.381(3)
C16 C21 1.375(3)
C21 C20 1.394(4)
C20 C19 1.378(4)
C9 C10 1.379(4)
C10 C11 1.381(4)
O1' C1' 1.256(3)
O2' C1' 1.245(3)
C1' C2' 1.518(3)
C18 H18 0.960
C6 H6A 1.025
C6 H6B 0.960
C12 H12 1.004
C26 H26A 1.005
C26 H26B 0.960
C26 H26C 0.942
C14 H14A 1.007
C14 H14B 0.960
C14 H14C 0.960
C17 H17 0.960
C21 H21 0.960
C20 H20 1.003
C25 H25A 0.960
C25 H25B 0.960
C25 H25C 0.960
C19 H19 0.994
C9 H9 1.014
C10 H10 0.960
C11 H11 0.981
C2' H2'A 1.026
C2' H2'B 0.960

loop_
_geom_contact_atom_site_label_1
_geom_contact_atom_site_label_2
_geom_contact_distance
_geom_contact_site_symmetry_1
_geom_contact_site_symmetry_2
I15 O2' 2.704(2) 1_555 2_666
Br13 O23 3.599(2) 1_555 2_675
Br13 C22 3.505(2) 1_555 2_675
C3 O2' 3.258(3) 1_555 2_666
O23 C14 3.229(3) 1_555 1_455
O23 C10 3.570(4) 1_555 2_665
C18 C18 3.472(5) 1_555 2_676
C18 C17 3.404(3) 1_555 2_676
C18 O1' 3.227(3) 1_555 2_676
C2 C2' 3.598(4) 1_555 2_666
C8 C20 3.524(4) 1_555 2_675
C12 C19 3.596(4) 1_555 2_675
C7 C19 3.530(3) 1_555 2_675
H11 H2'B 3.4117 1_555 1_554
H19 H2'B 3.5472 1_555 2_676
H19 H17 3.3577 1_555 2_676
H25A H25A 3.5795 1_555 2_566
H25A H25B 3.1480 1_555 2_566
H25A H20 3.4996 1_555 2_576
H25A H10 3.1368 1_555 1_456
H25B H25B 3.4529 1_555 2_566
H25B H10 3.1229 1_555 2_665
H25C H20 3.3548 1_555 2_576
H25C H14C 3.1654 1_555 1_455
H25C H17 3.2157 1_555 1_455

loop_
_geom_torsion_atom_site_label_1
_geom_torsion_atom_site_label_2
_geom_torsion_atom_site_label_3
_geom_torsion_atom_site_label_4
_geom_torsion
C25 O24 C22 O23 -0.4(3)
C25 O24 C22 C4 178.7(3)
C5 N1 C2 C3 -1.0(2)
C2 N1 C5 C26 -177.8(3)
C5 N1 C2 C14 178.2(3)
C2 N1 C5 C4 1.0(2)
C5 N1 C6 C7 -106.0(3)
C6 N1 C5 C26 3.8(2)
C6 N1 C5 C4 -177.3(3)
C6 N1 C2 C3 177.4(3)
C2 N1 C6 C7 75.8(3)
C6 N1 C2 C14 -3.3(2)
C4 C3 C2 N1 0.6(2)
C2 C3 C4 C5 0.0(2)
C2 C3 C4 C22 -177.6(4)
C4 C3 C2 C14 -178.5(4)
C26 C5 N1 C2 -177.8(3)
C26 C5 N1 C6 3.8(2)
N1 C5 C4 C3 -0.6(2)
C4 C5 N1 C2 1.0(2)
C4 C5 N1 C6 -177.3(3)
N1 C5 C4 C22 177.1(3)
C26 C5 C4 C3 178.2(4)
C26 C5 C4 C22 -4.1(3)
C19 C18 C17 C16 0.5(3)
C17 C18 C19 C20 0.0(3)
C3 C2 N1 C5 -1.0(2)
C3 C2 N1 C6 177.4(3)
N1 C2 C3 C4 0.6(2)
C14 C2 N1 C5 178.2(3)
C14 C2 N1 C6 -3.3(2)
C14 C2 C3 C4 -178.5(4)
C9 C8 C7 C6 -176.6(4)
C9 C8 C7 C12 1.4(3)
C7 C8 C9 C10 -0.8(3)
C7 C6 N1 C5 -106.0(3)
C7 C6 N1 C2 75.8(3)
N1 C6 C7 C8 -133.5(3)
N1 C6 C7 C12 48.6(3)
O23 C22 O24 C25 -0.4(3)
O24 C22 C4 C3 6.2(2)
O24 C22 C4 C5 -171.0(4)
C4 C22 O24 C25 178.7(3)
O23 C22 C4 C3 -174.8(4)
O23 C22 C4 C5 8.0(3)
C11 C12 C7 C8 -1.8(3)
C11 C12 C7 C6 176.3(4)
C7 C12 C11 C10 1.6(3)
C8 C7 C6 N1 -133.5(3)
C6 C7 C8 C9 -176.6(4)
C12 C7 C8 C9 1.4(3)
C8 C7 C12 C11 -1.8(3)
C12 C7 C6 N1 48.6(3)
C6 C7 C12 C11 176.3(4)
C21 C16 C17 C18 -1.2(3)
C17 C16 C21 C20 1.4(3)
C18 C17 C16 C21 -1.2(3)
C16 C17 C18 C19 0.5(3)
C3 C4 C5 N1 -0.6(2)
C5 C4 C3 C2 0.0(2)
C3 C4 C5 C26 178.2(4)
C3 C4 C22 O24 6.2(2)
C3 C4 C22 O23 -174.8(4)
C22 C4 C3 C2 -177.6(4)
C5 C4 C22 O24 -171.0(4)
C22 C4 C5 N1 177.1(3)
C5 C4 C22 O23 8.0(3)
C22 C4 C5 C26 -4.1(3)
C20 C21 C16 C17 1.4(3)
C16 C21 C20 C19 -0.9(3)
C21 C20 C19 C18 0.2(3)
C19 C20 C21 C16 -0.9(3)
C20 C19 C18 C17 0.0(3)
C18 C19 C20 C21 0.2(3)
C10 C9 C8 C7 -0.8(3)
C8 C9 C10 C11 0.5(3)
C11 C10 C9 C8 0.5(3)
C9 C10 C11 C12 -0.9(3)
C10 C11 C12 C7 1.6(3)
C12 C11 C10 C9 -0.9(3)
